data_2201989
loop_
_publ_author_name
'Vaduvescu, Simona'
'Potvin, Pierre G.'

_publ_section_title
;
 1,3-Bis(2,2':6',2''-terpyridin-4'-yl)benzene, a new dinucleating
 bis(tridentate) ligand, as its dichloromethane solvate
;
_journal_issue 4
_journal_name_full 'Acta Crystallographica Section E'
_journal_page_first o483
_journal_page_last o484
_journal_paper_doi 10.1107/S1600536803005622
_journal_volume 59
_journal_year 2003
_chemical_formula_iupac 'C36 H24 N6, C H2 Cl2'
_chemical_formula_moiety 'C36 H24 N6, C H2 Cl2'
_chemical_formula_sum 'C37 H26 Cl2 N6'
_chemical_formula_weight 625.54
_chemical_melting_point_gt 573.15
_chemical_name_systematic
;
1,3-di(2,2':6',2''-terpyridin-4'-yl)benzene dichloromethane solvate
;
_space_group_IT_number 56
_symmetry_cell_setting orthorhombic
_symmetry_space_group_name_Hall '-P 2ab 2ac'
_symmetry_space_group_name_H-M 'P c c n'
_atom_sites_solution_hydrogens geom
_atom_sites_solution_primary direct
_atom_sites_solution_secondary difmap
_cell_angle_alpha 90.00
_cell_angle_beta 90.00
_cell_angle_gamma 90.00
_cell_formula_units_Z 4
_cell_length_a 8.0259(16)
_cell_length_b 18.111(4)
_cell_length_c 20.590(4)
_cell_measurement_reflns_used 3806
_cell_measurement_temperature 150.0(10)
_cell_measurement_theta_max 27.5
_cell_measurement_theta_min 2.6
_cell_volume 2992.9(11)
_computing_cell_refinement 'DENZO-SMN (Otwinowski & Minor, 1997)'
_computing_data_collection 'COLLECT (Nonius, 1997-2001)'
_computing_data_reduction DENZO-SMN
_computing_molecular_graphics SHELXTL
_computing_publication_material SHELXTL
_computing_structure_refinement SHELXTL
_computing_structure_solution 'SHELXTL (Sheldrick, 2001)'
_diffrn_ambient_temperature 150(2)
_diffrn_detector_area_resol_mean 9
_diffrn_measured_fraction_theta_full 0.998
_diffrn_measured_fraction_theta_max 0.998
_diffrn_measurement_device_type 'Nonius KappaCCD'
_diffrn_measurement_method '\f scans and \w scans with \k offsets'
_diffrn_radiation_monochromator graphite
_diffrn_radiation_source 'fine-focus sealed tube'
_diffrn_radiation_type MoK\a
_diffrn_radiation_wavelength 0.71073
_diffrn_reflns_av_R_equivalents 0.107
_diffrn_reflns_av_sigmaI/netI 0.054
_diffrn_reflns_limit_h_max 9
_diffrn_reflns_limit_h_min -9
_diffrn_reflns_limit_k_max 21
_diffrn_reflns_limit_k_min -21
_diffrn_reflns_limit_l_max 24
_diffrn_reflns_limit_l_min -24
_diffrn_reflns_number 21389
_diffrn_reflns_theta_full 25.00
_diffrn_reflns_theta_max 25.00
_diffrn_reflns_theta_min 2.78
_diffrn_standards_decay_% 0
_diffrn_standards_number 0
_exptl_absorpt_coefficient_mu 0.256
_exptl_absorpt_correction_type none
_exptl_crystal_colour colorless
_exptl_crystal_density_diffrn 1.388
_exptl_crystal_density_method 'not measured'
_exptl_crystal_description plate
_exptl_crystal_F_000 1296
_exptl_crystal_size_max 0.30
_exptl_crystal_size_mid 0.20
_exptl_crystal_size_min 0.08
_refine_diff_density_max 0.287
_refine_diff_density_min -0.506
_refine_ls_extinction_coef 0.0055(13)
_refine_ls_extinction_expression Fc^*^=kFc[1+0.001xFc^2^\l^3^/sin(2\q)]^-1/4^
_refine_ls_extinction_method SHELXTL
_refine_ls_goodness_of_fit_ref 1.057
_refine_ls_hydrogen_treatment constr
_refine_ls_matrix_type full
_refine_ls_number_parameters 215
_refine_ls_number_reflns 2639
_refine_ls_number_restraints 1
_refine_ls_restrained_S_all 1.057
_refine_ls_R_factor_all 0.0961
_refine_ls_R_factor_gt 0.0632
_refine_ls_shift/su_max <0.001
_refine_ls_shift/su_mean 0.000
_refine_ls_structure_factor_coef Fsqd
_refine_ls_weighting_details 'calc w = 1/[\s^2^(Fo^2^)+(0.0822P)^2^+1.8351P] where P = (Fo^2^+2Fc^2^)/3'
_refine_ls_weighting_scheme calc
_refine_ls_wR_factor_gt 0.1535
_refine_ls_wR_factor_ref 0.1753
_reflns_number_gt 1822
_reflns_number_total 2639
_reflns_threshold_expression I>2\s(I)
_cod_data_source_file fl6024.cif
_cod_data_source_block I
_cod_depositor_comments
;
The following automatic conversions were performed:
'_symmetry_cell_setting' value 'Orthorhombic' changed to 'orthorhombic'
according to '/home/saulius/struct/CIF-dictionaries/cif_core.dic'
dictionary named 'cif_core.dic' version 2.4.1 from 2010-06-29.

Automatic conversion script
Id: cif_fix_enum 1527 2010-12-29 10:47:43Z saulius 

The following automatic conversions were performed:

'_chemical_melting_point' tag was changed to
'_chemical_melting_point_gt' since the value was specified 'more
than' ('>') a certain temperature. The value '> 300\% C' was changed
to '573.15' - it was converted from degrees Celsius(C) to Kelvins(K).

Automatic conversion script
Id: cif_fix_values 1646 2011-03-28 12:23:43Z adriana 

The following automatic conversions were performed:

'_chemical_melting_point' tag was changed to
'_chemical_melting_point_gt' since the value was specified 'more
than' ('>') a certain temperature. The value '> 300\% C' was changed
to '573.15' - it was converted from degrees Celsius(C) to
Kelvins(K).

'_symmetry_cell_setting' value 'Orthorhombic' changed to
'orthorhombic' according to
/home/saulius/struct/CIF-dictionaries/cif_core.dic dictionary named
'cif_core.dic' version 2.4.1 from 2010-06-29.

Automatic conversion script
Id: cif_fix_values 1715 2011-07-08 13:25:40Z adriana 
;
_cod_original_cell_volume 2992.8(10)
_cod_database_code 2201989
_cod_database_fobs_code 2201989

loop_
_symmetry_equiv_pos_as_xyz
'x, y, z'
'-x+1/2, -y+1/2, z'
'-x, y+1/2, -z+1/2'
'x+1/2, -y, -z+1/2'
'-x, -y, -z'
'x-1/2, y-1/2, -z'
'x, -y-1/2, z-1/2'
'-x-1/2, y, z-1/2'

loop_
_atom_site_label
_atom_site_fract_x
_atom_site_fract_y
_atom_site_fract_z
_atom_site_U_iso_or_equiv
_atom_site_adp_type
_atom_site_calc_flag
_atom_site_refinement_flags
_atom_site_occupancy
_atom_site_disorder_assembly
_atom_site_disorder_group
_atom_site_type_symbol
N1 0.2572(3) 0.52182(12) 0.50705(11) 0.0340(6) Uani d . 1 . . N
N2 0.0243(3) 0.41140(15) 0.62080(11) 0.0445(7) Uani d . 1 . . N
N3 0.4926(3) 0.57951(14) 0.36739(11) 0.0413(6) Uani d . 1 . . N
C1 0.2500 0.2500 0.43452(18) 0.0337(9) Uani d S 1 . . C
H1 0.2500 0.2500 0.4807 0.040 Uiso calc SR 1 . . H
C2 0.2522(4) 0.31737(16) 0.40198(13) 0.0345(7) Uani d . 1 . . C
C3 0.2532(4) 0.31655(17) 0.33403(13) 0.0394(7) Uani d . 1 . . C
H3A 0.2561 0.3617 0.3106 0.047 Uiso calc R 1 . . H
C4 0.2500 0.2500 0.30102(19) 0.0434(11) Uani d S 1 . . C
H4 0.2500 0.2500 0.2549 0.052 Uiso calc SR 1 . . H
C5 0.3287(3) 0.51619(16) 0.44867(13) 0.0340(7) Uani d . 1 . . C
C6 0.3308(4) 0.45097(16) 0.41315(13) 0.0341(7) Uani d . 1 . . C
H6A 0.3844 0.4492 0.3720 0.041 Uiso calc R 1 . . H
C7 0.2540(3) 0.38836(15) 0.43813(12) 0.0324(6) Uani d . 1 . . C
C8 0.1787(4) 0.39460(16) 0.49893(13) 0.0355(7) Uani d . 1 . . C
H8A 0.1237 0.3533 0.5176 0.043 Uiso calc R 1 . . H
C9 0.1843(4) 0.46137(16) 0.53214(13) 0.0330(7) Uani d . 1 . . C
C10 0.1103(4) 0.46891(16) 0.59795(13) 0.0355(7) Uani d . 1 . . C
C11 0.1353(4) 0.53304(18) 0.63385(14) 0.0444(8) Uani d . 1 . . C
H11A 0.1960 0.5732 0.6160 0.053 Uiso calc R 1 . . H
C12 0.0702(4) 0.5373(2) 0.69594(15) 0.0503(9) Uani d . 1 . . C
H12A 0.0868 0.5802 0.7216 0.060 Uiso calc R 1 . . H
C13 -0.0183(4) 0.4788(2) 0.71989(15) 0.0500(9) Uani d . 1 . . C
H13A -0.0642 0.4804 0.7624 0.060 Uiso calc R 1 . . H
C14 -0.0396(4) 0.4177(2) 0.68122(15) 0.0531(9) Uani d . 1 . . C
H14A -0.1029 0.3776 0.6979 0.064 Uiso calc R 1 . . H
C15 0.4048(3) 0.58530(16) 0.42270(13) 0.0343(7) Uani d . 1 . . C
C16 0.3818(4) 0.65213(17) 0.45456(15) 0.0442(8) Uani d . 1 . . C
H16A 0.3210 0.6543 0.4941 0.053 Uiso calc R 1 . . H
C17 0.4490(4) 0.71555(18) 0.42764(16) 0.0471(8) Uani d . 1 . . C
H17A 0.4316 0.7621 0.4478 0.057 Uiso calc R 1 . . H
C18 0.5403(4) 0.71052(19) 0.37203(16) 0.0473(8) Uani d . 1 . . C
H18A 0.5893 0.7532 0.3532 0.057 Uiso calc R 1 . . H
C19 0.5600(4) 0.64198(18) 0.34366(15) 0.0471(8) Uani d . 1 . . C
H19A 0.6249 0.6387 0.3052 0.057 Uiso calc R 1 . . H
Cl1 0.2500 0.7500 0.23315(7) 0.1056(7) Uani d SD 1 . . Cl
Cl2 0.3349(3) 0.75024(13) 0.10018(9) 0.0715(6) Uani d PD 0.50 A -1 Cl
C1S 0.1658(9) 0.7377(5) 0.15429(13) 0.067(2) Uani d PD 0.50 A -1 C
H1S 0.1181 0.6876 0.1496 0.080 Uiso calc PR 0.50 A -1 H
H2S 0.0773 0.7745 0.1457 0.080 Uiso calc PR 0.50 A -1 H

loop_
_atom_site_aniso_label
_atom_site_aniso_U_11
_atom_site_aniso_U_22
_atom_site_aniso_U_33
_atom_site_aniso_U_12
_atom_site_aniso_U_13
_atom_site_aniso_U_23
N1 0.0385(13) 0.0286(14) 0.0351(12) 0.0003(11) -0.0040(11) -0.0011(10)
N2 0.0506(16) 0.0447(17) 0.0382(14) 0.0000(13) 0.0054(12) -0.0028(12)
N3 0.0476(15) 0.0374(15) 0.0389(13) -0.0066(12) 0.0002(11) 0.0019(11)
C1 0.042(2) 0.032(2) 0.0275(18) -0.0018(18) 0.000 0.000
C2 0.0387(15) 0.0317(17) 0.0332(14) -0.0007(13) 0.0000(13) 0.0005(12)
C3 0.0533(18) 0.0331(17) 0.0318(14) 0.0020(14) 0.0018(14) 0.0037(13)
C4 0.067(3) 0.035(3) 0.028(2) 0.005(2) 0.000 0.000
C5 0.0352(15) 0.0325(17) 0.0341(14) 0.0022(12) -0.0044(12) 0.0001(12)
C6 0.0381(15) 0.0303(16) 0.0340(14) 0.0012(12) 0.0003(12) 0.0007(12)
C7 0.0382(15) 0.0277(15) 0.0312(13) 0.0035(12) -0.0048(13) 0.0009(12)
C8 0.0393(15) 0.0322(16) 0.0349(14) -0.0010(13) -0.0014(13) 0.0044(13)
C9 0.0359(15) 0.0290(17) 0.0341(14) 0.0014(12) -0.0040(12) 0.0003(12)
C10 0.0367(15) 0.0343(17) 0.0354(15) 0.0043(13) -0.0035(13) -0.0002(13)
C11 0.0501(19) 0.0415(19) 0.0416(16) 0.0005(15) 0.0044(14) -0.0058(14)
C12 0.052(2) 0.056(2) 0.0421(17) 0.0042(17) -0.0013(15) -0.0151(16)
C13 0.053(2) 0.062(2) 0.0350(16) 0.0123(17) 0.0066(14) -0.0028(15)
C14 0.057(2) 0.059(2) 0.0437(18) -0.0006(17) 0.0108(16) 0.0049(16)
C15 0.0344(15) 0.0301(16) 0.0385(15) -0.0023(12) -0.0083(12) 0.0015(12)
C16 0.0495(18) 0.0353(19) 0.0480(17) -0.0039(14) -0.0001(15) -0.0042(14)
C17 0.0512(19) 0.0286(17) 0.061(2) -0.0054(14) -0.0040(16) -0.0060(15)
C18 0.0479(18) 0.0365(19) 0.0576(19) -0.0119(15) -0.0076(16) 0.0109(16)
C19 0.054(2) 0.044(2) 0.0430(17) -0.0090(16) -0.0003(15) 0.0049(15)
Cl1 0.173(2) 0.0918(14) 0.0523(9) -0.0096(13) 0.000 0.000
Cl2 0.0750(12) 0.0853(16) 0.0542(10) -0.0136(12) 0.0105(9) 0.0017(11)
C1S 0.055(4) 0.077(6) 0.068(5) 0.001(4) 0.011(4) 0.001(4)

loop_
_atom_type_symbol
_atom_type_description
_atom_type_scat_dispersion_real
_atom_type_scat_dispersion_imag
_atom_type_scat_source
C C 0.0033 0.0016 'International Tables Vol C Tables 4.2.6.8 and 6.1.1.4'
H H 0.0000 0.0000 'International Tables Vol C Tables 4.2.6.8 and 6.1.1.4'
N N 0.0061 0.0033 'International Tables Vol C Tables 4.2.6.8 and 6.1.1.4'
Cl Cl 0.1484 0.1585 'International Tables Vol C Tables 4.2.6.8 and 6.1.1.4'

loop_
_geom_angle_atom_site_label_1
_geom_angle_atom_site_label_2
_geom_angle_atom_site_label_3
_geom_angle_site_symmetry_1
_geom_angle_site_symmetry_3
_geom_angle
_geom_angle_publ_flag
C5 N1 C9 . . 118.1(2) yes
C10 N2 C14 . . 117.1(3) yes
C15 N3 C19 . . 116.9(3) yes
C2 C1 C2 2 . 122.5(3) no
C2 C1 H1 . . 118.8 no
C1 C2 C3 . . 118.2(3) no
C1 C2 C7 . . 121.2(2) yes
C3 C2 C7 . . 120.7(3) yes
C4 C3 C2 . . 120.0(3) no
C4 C3 H3A . . 120.0 no
C2 C3 H3A . . 120.0 no
C3 C4 C3 . 2 121.2(4) no
C3 C4 H4 . . 119.4 no
N1 C5 C6 . . 122.9(3) no
N1 C5 C15 . . 115.7(2) yes
C6 C5 C15 . . 121.3(2) yes
C5 C6 C7 . . 119.6(3) no
C5 C6 H6A . . 120.2 no
C7 C6 H6A . . 120.2 no
C6 C7 C8 . . 117.3(3) no
C6 C7 C2 . . 121.7(2) yes
C8 C7 C2 . . 121.0(3) yes
C9 C8 C7 . . 119.9(3) no
C9 C8 H8A . . 120.1 no
C7 C8 H8A . . 120.1 no
N1 C9 C8 . . 122.3(3) no
N1 C9 C10 . . 116.7(3) yes
C8 C9 C10 . . 121.0(3) yes
N2 C10 C11 . . 122.6(3) yes
N2 C10 C9 . . 117.1(3) yes
C11 C10 C9 . . 120.3(3) no
C12 C11 C10 . . 118.9(3) no
C12 C11 H11A . . 120.6 no
C10 C11 H11A . . 120.6 no
C13 C12 C11 . . 119.1(3) no
C13 C12 H12A . . 120.4 no
C11 C12 H12A . . 120.4 no
C12 C13 C14 . . 118.7(3) no
C12 C13 H13A . . 120.7 no
C14 C13 H13A . . 120.7 no
N2 C14 C13 . . 123.7(3) no
N2 C14 H14A . . 118.2 no
C13 C14 H14A . . 118.2 no
N3 C15 C16 . . 122.6(3) no
N3 C15 C5 . . 116.9(2) yes
C16 C15 C5 . . 120.5(3) yes
C17 C16 C15 . . 118.8(3) no
C17 C16 H16A . . 120.6 no
C15 C16 H16A . . 120.6 no
C18 C17 C16 . . 119.4(3) no
C18 C17 H17A . . 120.3 no
C16 C17 H17A . . 120.3 no
C17 C18 C19 . . 118.5(3) no
C17 C18 H18A . . 120.7 no
C19 C18 H18A . . 120.7 no
N3 C19 C18 . . 123.8(3) no
N3 C19 H19A . . 118.1 no
C18 C19 H19A . . 118.1 no
C1S Cl1 C1S . 2_565 47.3(4) no
Cl2 C1S Cl1 . . 105.6(4) no
Cl2 C1S H1S . . 110.6 no
Cl1 C1S H1S . . 110.6 no
Cl2 C1S H2S . . 110.6 no
Cl1 C1S H2S . . 110.6 no
H1S C1S H2S . . 108.8 no

loop_
_geom_bond_atom_site_label_1
_geom_bond_atom_site_label_2
_geom_bond_site_symmetry_2
_geom_bond_distance
_geom_bond_publ_flag
N1 C5 . 1.336(4) yes
N1 C9 . 1.344(4) yes
N2 C10 . 1.335(4) yes
N2 C14 . 1.351(4) yes
N3 C15 . 1.343(4) yes
N3 C19 . 1.346(4) yes
C1 C2 . 1.392(3) no
C1 H1 . 0.9500 no
C2 C3 . 1.399(4) no
C2 C7 . 1.486(4) yes
C3 C4 . 1.384(3) no
C3 H3A . 0.9500 no
C4 C3 2 1.384(3) no
C4 H4 . 0.9500 no
C5 C6 . 1.389(4) no
C5 C15 . 1.492(4) yes
C6 C7 . 1.389(4) no
C6 H6A . 0.9500 no
C7 C8 . 1.395(4) no
C8 C9 . 1.390(4) no
C8 H8A . 0.9500 no
C9 C10 . 1.486(4) yes
C10 C11 . 1.391(4) no
C11 C12 . 1.383(4) no
C11 H11A . 0.9500 no
C12 C13 . 1.367(5) no
C12 H12A . 0.9500 no
C13 C14 . 1.374(5) no
C13 H13A . 0.9500 no
C14 H14A . 0.9500 no
C15 C16 . 1.389(4) no
C16 C17 . 1.385(4) no
C16 H16A . 0.9500 no
C17 C18 . 1.363(5) no
C17 H17A . 0.9500 no
C18 C19 . 1.381(5) no
C18 H18A . 0.9500 no
C19 H19A . 0.9500 no
Cl1 C1S . 1.773(5) no
Cl1 C1S 2_565 1.773(5) no
Cl2 C1S . 1.770(5) no
C1S H1S . 0.9900 no
C1S H2S . 0.9900 no

loop_
_geom_torsion_atom_site_label_1
_geom_torsion_atom_site_label_2
_geom_torsion_atom_site_label_3
_geom_torsion_atom_site_label_4
_geom_torsion_site_symmetry_1
_geom_torsion_site_symmetry_4
_geom_torsion
_geom_torsion_publ_flag
C2 C1 C2 C3 2 . -0.4(4) no
C2 C1 C2 C7 2 . 179.8(3) no
C1 C2 C3 C4 . . 0.8(4) no
C7 C2 C3 C4 . . -179.4(2) no
C2 C3 C4 C3 . 2 -0.4(2) no
C9 N1 C5 C6 . . 0.0(4) no
C9 N1 C5 C15 . . 178.9(2) no
N1 C5 C6 C7 . . 0.9(4) no
C15 C5 C6 C7 . . -178.0(3) no
C5 C6 C7 C8 . . -0.5(4) no
C5 C6 C7 C2 . . 179.7(3) no
C1 C2 C7 C6 . . 149.5(2) no
C3 C2 C7 C6 . . -30.3(4) yes
C1 C2 C7 C8 . . -30.3(4) no
C3 C2 C7 C8 . . 150.0(3) no
C6 C7 C8 C9 . . -0.7(4) no
C2 C7 C8 C9 . . 179.1(3) no
C5 N1 C9 C8 . . -1.2(4) no
C5 N1 C9 C10 . . 178.3(2) no
C7 C8 C9 N1 . . 1.6(4) no
C7 C8 C9 C10 . . -177.9(3) no
C14 N2 C10 C11 . . 0.2(4) no
C14 N2 C10 C9 . . 178.5(3) no
N1 C9 C10 N2 . . 173.9(3) no
C8 C9 C10 N2 . . -6.5(4) no
N1 C9 C10 C11 . . -7.7(4) no
C8 C9 C10 C11 . . 171.8(3) yes
N2 C10 C11 C12 . . 0.7(5) no
C9 C10 C11 C12 . . -177.5(3) no
C10 C11 C12 C13 . . -0.8(5) no
C11 C12 C13 C14 . . 0.0(5) no
C10 N2 C14 C13 . . -1.1(5) no
C12 C13 C14 N2 . . 1.0(5) no
C19 N3 C15 C16 . . 0.5(4) no
C19 N3 C15 C5 . . 179.4(3) no
N1 C5 C15 N3 . . 173.2(2) no
C6 C5 C15 N3 . . -7.8(4) no
N1 C5 C15 C16 . . -7.9(4) no
C6 C5 C15 C16 . . 171.1(3) yes
N3 C15 C16 C17 . . 1.3(5) no
C5 C15 C16 C17 . . -177.5(3) no
C15 C16 C17 C18 . . -2.2(5) no
C16 C17 C18 C19 . . 1.2(5) no
C15 N3 C19 C18 . . -1.6(5) no
C17 C18 C19 N3 . . 0.7(5) no
C1S Cl1 C1S Cl2 2_565 . 7.0(3) no
